data_2221217
loop_
_publ_author_name
'Wells, Daniel M.'
'Skanthakumar, S.'
'Soderholm, L.'
'Ibers, James A.'

_publ_section_title
;
 Neptunium(III) copper(I) diselenide
;
_journal_coeditor_code WM2219
_journal_issue 3
_journal_name_full 'Acta Crystallographica Section E'
_journal_page_first i14
_journal_paper_doi 10.1107/S160053680900395X
_journal_volume 65
_journal_year 2009
_chemical_formula_iupac 'Np Cu Se2'
_chemical_formula_structural 'Np Cu Se2'
_chemical_formula_sum 'Cu Np Se2'
_chemical_formula_weight 458.46
_chemical_name_common 'Neptunium copper diselenide'
_chemical_name_systematic
;
Neptunium(III) copper(I) diselenide
;
_space_group_IT_number 14
_symmetry_cell_setting monoclinic
_symmetry_space_group_name_Hall '-P 2ybc'
_symmetry_space_group_name_H-M 'P 1 21/c 1'
_atom_sites_solution_primary direct
_atom_sites_solution_secondary difmap
_audit_creation_method SHELXL-97
_cell_angle_alpha 90.00
_cell_angle_beta 97.1560(10)
_cell_angle_gamma 90.00
_cell_formula_units_Z 4
_cell_length_a 6.6796(5)
_cell_length_b 7.4384(6)
_cell_length_c 7.1066(5)
_cell_measurement_reflns_used 4110
_cell_measurement_temperature 100(2)
_cell_measurement_theta_max 33.73
_cell_measurement_theta_min 3.98
_cell_volume 350.34(5)
_computing_cell_refinement 'SAINT (Bruker, 2006)'
_computing_data_collection 'APEX2 (Bruker, 2006)'
_computing_data_reduction 'SAINT (Bruker, 2006)'
_computing_molecular_graphics 'CrystalMaker (Palmer, 2008)'
_computing_publication_material 'SHELXTL (Sheldrick, 2008)'
_computing_structure_refinement 'SHELXL97 (Sheldrick, 2008)'
_computing_structure_solution 'SHELXS97 (Sheldrick, 2008)'
_diffrn_ambient_temperature 100(2)
_diffrn_measured_fraction_theta_full 0.967
_diffrn_measured_fraction_theta_max 0.967
_diffrn_measurement_device_type 'Bruker APEXII CCD'
_diffrn_measurement_method '\f and \w'
_diffrn_radiation_monochromator graphite
_diffrn_radiation_source 'fine-focus sealed tube'
_diffrn_radiation_type MoK\a
_diffrn_radiation_wavelength 0.71073
_diffrn_reflns_av_R_equivalents 0.0359
_diffrn_reflns_av_sigmaI/netI 0.0274
_diffrn_reflns_limit_h_max 10
_diffrn_reflns_limit_h_min -10
_diffrn_reflns_limit_k_max 11
_diffrn_reflns_limit_k_min -11
_diffrn_reflns_limit_l_max 11
_diffrn_reflns_limit_l_min -11
_diffrn_reflns_number 6189
_diffrn_reflns_theta_full 33.90
_diffrn_reflns_theta_max 33.90
_diffrn_reflns_theta_min 3.07
_exptl_absorpt_coefficient_mu 56.059
_exptl_absorpt_correction_T_max 0.2124
_exptl_absorpt_correction_T_min 0.0446
_exptl_absorpt_correction_type numerical
_exptl_absorpt_process_details '(face indexed; SADABS; Sheldrick, 2006)'
_exptl_crystal_colour black
_exptl_crystal_density_diffrn 8.692
_exptl_crystal_description block
_exptl_crystal_F_000 760
_exptl_crystal_size_max 0.079
_exptl_crystal_size_mid 0.049
_exptl_crystal_size_min 0.043
_refine_diff_density_max 2.429
_refine_diff_density_min -4.476
_refine_ls_extinction_method none
_refine_ls_goodness_of_fit_ref 1.346
_refine_ls_matrix_type full
_refine_ls_number_parameters 37
_refine_ls_number_reflns 1376
_refine_ls_number_restraints 0
_refine_ls_restrained_S_all 1.346
_refine_ls_R_factor_all 0.0292
_refine_ls_R_factor_gt 0.0275
_refine_ls_shift/su_max 0.000
_refine_ls_shift/su_mean 0.000
_refine_ls_structure_factor_coef Fsqd
_refine_ls_weighting_details w=[1/[\s^2^(Fo^2^)+(0.0312)Fo^2^]^2^
_refine_ls_weighting_scheme calc
_refine_ls_wR_factor_gt 0.0669
_refine_ls_wR_factor_ref 0.0676
_reflns_number_gt 1309
_reflns_number_total 1376
_reflns_threshold_expression I>2\s(I)
_cod_data_source_file wm2219.cif
_cod_data_source_block I
_cod_original_sg_symbol_H-M 'P 21/c'
_cod_database_code 2221217
_cod_database_fobs_code 2221217

loop_
_symmetry_equiv_pos_as_xyz
'x, y, z'
'-x, y+1/2, -z+1/2'
'-x, -y, -z'
'x, -y-1/2, z-1/2'

loop_
_atom_site_type_symbol
_atom_site_label
_atom_site_fract_x
_atom_site_fract_y
_atom_site_fract_z
_atom_site_U_iso_or_equiv
_atom_site_adp_type
_atom_site_calc_flag
_atom_site_refinement_flags
_atom_site_occupancy
_atom_site_disorder_assembly
_atom_site_disorder_group
Cu Cu1 0.07000(11) 0.66155(10) 0.04945(11) 0.00850(14) Uani d . 1 . .
Np Np1 0.30684(3) 0.04823(3) 0.19759(3) 0.00478(8) Uani d . 1 . .
Se Se1 0.09977(8) 0.39107(7) 0.28075(8) 0.00539(11) Uani d . 1 . .
Se Se2 0.58173(9) 0.27585(7) 0.00026(8) 0.00520(11) Uani d . 1 . .

loop_
_atom_site_aniso_label
_atom_site_aniso_U_11
_atom_site_aniso_U_22
_atom_site_aniso_U_33
_atom_site_aniso_U_12
_atom_site_aniso_U_13
_atom_site_aniso_U_23
Cu1 0.0082(3) 0.0081(3) 0.0091(3) -0.0008(2) 0.0009(2) -0.0017(2)
Np1 0.00560(11) 0.00354(11) 0.00509(11) -0.00032(6) 0.00021(8) -0.00020(6)
Se1 0.0063(2) 0.0041(2) 0.0056(2) 0.00028(16) -0.00019(18) -0.00004(17)
Se2 0.0058(2) 0.0044(2) 0.0051(2) 0.00028(17) -0.00027(18) 0.00013(17)

loop_
_atom_type_symbol
_atom_type_description
_atom_type_scat_dispersion_real
_atom_type_scat_dispersion_imag
_atom_type_scat_source
Cu Cu 0.3201 1.2651 'International Tables Vol C Tables 4.2.6.8 and 6.1.1.4'
Se Se -0.0929 2.2259 'International Tables Vol C Tables 4.2.6.8 and 6.1.1.4'
Np Np -11.4937 4.1493 'International Tables Vol C Tables 4.2.6.8 and 6.1.1.4'

loop_
_geom_angle_atom_site_label_1
_geom_angle_atom_site_label_2
_geom_angle_atom_site_label_3
_geom_angle_site_symmetry_1
_geom_angle_site_symmetry_3
_geom_angle
_geom_angle_publ_flag
Se2 Cu1 Se1 3_665 2 116.52(4) y
Se2 Cu1 Se1 3_665 3_565 102.85(3) y
Se1 Cu1 Se1 2 3_565 112.76(4) y
Se2 Cu1 Se1 3_665 . 103.94(3) y
Se1 Cu1 Se1 2 . 103.44(3) y
Se1 Cu1 Se1 3_565 . 117.57(3) ?
Se2 Cu1 Cu1 3_665 3_565 116.56(4) ?
Se1 Cu1 Cu1 2 3_565 126.51(5) ?
Se1 Cu1 Cu1 3_565 3_565 60.33(3) ?
Se1 Cu1 Cu1 . 3_565 57.24(3) ?
Se2 Cu1 Np1 3_665 2 155.73(3) ?
Se1 Cu1 Np1 2 2 59.35(2) ?
Se1 Cu1 Np1 3_565 2 100.32(3) ?
Se1 Cu1 Np1 . 2 58.107(19) ?
Cu1 Cu1 Np1 3_565 2 69.64(3) ?
Se2 Cu1 Np1 3_665 1_565 57.74(2) ?
Se1 Cu1 Np1 2 1_565 58.79(2) ?
Se1 Cu1 Np1 3_565 1_565 124.26(3) ?
Se1 Cu1 Np1 . 1_565 117.81(3) ?
Cu1 Cu1 Np1 3_565 1_565 172.48(5) ?
Np1 Cu1 Np1 2 1_565 113.38(2) ?
Se2 Cu1 Np1 3_665 4_565 57.06(2) ?
Se1 Cu1 Np1 2 4_565 160.72(3) ?
Se1 Cu1 Np1 3_565 4_565 56.76(2) ?
Se1 Cu1 Np1 . 4_565 95.83(3) ?
Cu1 Cu1 Np1 3_565 4_565 65.14(3) ?
Np1 Cu1 Np1 2 4_565 134.78(2) ?
Np1 Cu1 Np1 1_565 4_565 111.51(2) ?
Se2 Np1 Se2 3_655 4_566 122.772(13) ?
Se2 Np1 Se2 3_655 . 91.915(16) ?
Se2 Np1 Se2 4_566 . 74.152(12) ?
Se2 Np1 Se1 3_655 2_545 89.408(17) ?
Se2 Np1 Se1 4_566 2_545 128.634(17) ?
Se2 Np1 Se1 . 2_545 150.258(17) ?
Se2 Np1 Se2 3_655 2_645 74.394(9) ?
Se2 Np1 Se2 4_566 2_645 72.516(18) ?
Se2 Np1 Se2 . 2_645 127.853(11) ?
Se1 Np1 Se2 2_545 2_645 80.988(16) ?
Se2 Np1 Se1 3_655 . 160.988(17) ?
Se2 Np1 Se1 4_566 . 74.905(16) ?
Se2 Np1 Se1 . . 86.315(17) ?
Se1 Np1 Se1 2_545 . 82.962(10) ?
Se2 Np1 Se1 2_645 . 121.133(17) ?
Se2 Np1 Se1 3_655 4_565 76.958(16) ?
Se2 Np1 Se1 4_566 4_565 141.588(16) ?
Se2 Np1 Se1 . 4_565 72.469(16) ?
Se1 Np1 Se1 2_545 4_565 78.926(17) ?
Se2 Np1 Se1 2_645 4_565 144.944(16) ?
Se1 Np1 Se1 . 4_565 84.479(14) ?
Se2 Np1 Cu1 3_655 2_545 135.297(18) ?
Se2 Np1 Cu1 4_566 2_545 86.489(18) ?
Se2 Np1 Cu1 . 2_545 130.824(18) ?
Se1 Np1 Cu1 2_545 2_545 47.587(17) ?
Se2 Np1 Cu1 2_645 2_545 85.522(17) ?
Se1 Np1 Cu1 . 2_545 44.705(16) ?
Se1 Np1 Cu1 4_565 2_545 101.316(18) ?
Se2 Np1 Cu1 3_655 1_545 44.728(17) ?
Se2 Np1 Cu1 4_566 1_545 145.739(18) ?
Se2 Np1 Cu1 . 1_545 128.963(18) ?
Se1 Np1 Cu1 2_545 1_545 44.687(17) ?
Se2 Np1 Cu1 2_645 1_545 73.231(18) ?
Se1 Np1 Cu1 . 1_545 125.113(18) ?
Se1 Np1 Cu1 4_565 1_545 72.255(17) ?
Cu1 Np1 Cu1 2_545 1_545 91.556(15) ?
Se2 Np1 Cu1 3_655 4_566 98.092(18) ?
Se2 Np1 Cu1 4_566 4_566 88.423(18) ?
Se2 Np1 Cu1 . 4_566 162.568(18) ?
Se1 Np1 Cu1 2_545 4_566 44.741(17) ?
Se2 Np1 Cu1 2_645 4_566 43.454(17) ?
Se1 Np1 Cu1 . 4_566 88.717(17) ?
Se1 Np1 Cu1 4_565 4_566 123.660(17) ?
Cu1 Np1 Cu1 2_545 4_566 45.22(2) ?
Cu1 Np1 Cu1 1_545 4_566 66.861(13) ?
Cu1 Se1 Cu1 2_545 3_565 99.74(3) ?
Cu1 Se1 Cu1 2_545 . 148.28(3) ?
Cu1 Se1 Cu1 3_565 . 62.43(3) ?
Cu1 Se1 Np1 2_545 2 76.53(2) ?
Cu1 Se1 Np1 3_565 2 78.50(2) ?
Cu1 Se1 Np1 . 2 74.31(2) ?
Cu1 Se1 Np1 2_545 . 75.95(2) ?
Cu1 Se1 Np1 3_565 . 81.29(2) ?
Cu1 Se1 Np1 . . 122.48(3) ?
Np1 Se1 Np1 2 . 142.27(2) ?
Cu1 Se1 Np1 2_545 4_566 79.17(2) ?
Cu1 Se1 Np1 3_565 4_566 178.90(3) ?
Cu1 Se1 Np1 . 4_566 118.47(3) ?
Np1 Se1 Np1 2 4_566 101.074(17) ?
Np1 Se1 Np1 . 4_566 98.541(17) ?
Cu1 Se2 Np1 3_665 3_655 77.53(2) ?
Cu1 Se2 Np1 3_665 4_565 109.10(3) ?
Np1 Se2 Np1 3_655 4_565 100.770(17) ?
Cu1 Se2 Np1 3_665 . 146.34(3) ?
Np1 Se2 Np1 3_655 . 88.085(16) ?
Np1 Se2 Np1 4_565 . 103.371(19) ?
Cu1 Se2 Np1 3_665 2_655 79.48(2) ?
Np1 Se2 Np1 3_655 2_655 148.12(2) ?
Np1 Se2 Np1 4_565 2_655 107.484(18) ?
Np1 Se2 Np1 . 2_655 99.254(17) ?

loop_
_geom_bond_atom_site_label_1
_geom_bond_atom_site_label_2
_geom_bond_site_symmetry_2
_geom_bond_distance
_geom_bond_publ_flag
Cu1 Se2 3_665 2.4409(9) y
Cu1 Se1 2 2.4490(9) y
Cu1 Se1 3_565 2.5066(9) y
Cu1 Se1 . 2.5899(9) y
Cu1 Cu1 3_565 2.6421(15) ?
Cu1 Np1 2 3.3772(8) ?
Cu1 Np1 1_565 3.3866(8) ?
Cu1 Np1 4_565 3.4894(8) ?
Np1 Se2 3_655 2.9330(6) y
Np1 Se2 4_566 2.9540(6) y
Np1 Se2 . 2.9743(6) y
Np1 Se1 2_545 2.9784(6) y
Np1 Se2 2_645 2.9785(6) y
Np1 Se1 . 2.9950(6) y
Np1 Se1 4_565 3.1419(6) y
Np1 Cu1 2_545 3.3772(8) ?
Np1 Cu1 1_545 3.3866(8) ?
Np1 Cu1 4_566 3.4894(8) ?
Se1 Cu1 2_545 2.4490(9) ?
Se1 Cu1 3_565 2.5066(9) ?
Se1 Np1 2 2.9784(6) ?
Se1 Np1 4_566 3.1419(6) ?
Se2 Cu1 3_665 2.4409(9) ?
Se2 Np1 3_655 2.9330(6) ?
Se2 Np1 4_565 2.9540(6) ?
Se2 Np1 2_655 2.9785(6) ?
